data_4027595
loop_
_publ_author_name
'Debkumar Nandi'
'Yang-Ming Jhou'
'Jhen-Yi Lee'
'Bing-Chiuan Kuo'
'Chien-Yu Liu'
'Pei-Wen Huang'
'Hon Man Lee'

_publ_section_title
;
 Pd(0)-Catalyzed Decarboxylative Coupling and Tandem C-H
 Arylation/Decarboxylation for the Synthesis of Heteroaromatic Biaryls
;
_journal_name_full 'Journal of Organic Chemistry'
_journal_page_first 9384
_journal_page_last 9390
_journal_paper_doi 10.1021/jo3015837
_journal_volume 77
_journal_year 2012
_chemical_formula_moiety 'C15 H12 N2 O'
_chemical_formula_sum 'C15 H12 N2 O'
_chemical_formula_weight 236.27
_space_group_IT_number 2
_symmetry_cell_setting triclinic
_symmetry_Int_Tables_number 2
_symmetry_space_group_name_Hall '-P 1'
_symmetry_space_group_name_H-M 'P -1'
_atom_sites_solution_hydrogens geom
_atom_sites_solution_primary direct
_atom_sites_solution_secondary difmap
_audit_creation_method SHELXL-97
_cell_angle_alpha 80.7080(10)
_cell_angle_beta 74.5170(10)
_cell_angle_gamma 79.4850(10)
_cell_formula_units_Z 2
_cell_length_a 6.8234(2)
_cell_length_b 9.2369(2)
_cell_length_c 9.4964(2)
_cell_measurement_reflns_used 3293
_cell_measurement_temperature 150(2)
_cell_measurement_theta_max 28.638
_cell_measurement_theta_min 2.24
_cell_volume 563.09(2)
_computing_cell_refinement 'SAINT (Bruker, 2007)'
_computing_data_collection 'APEX2 (Bruker, 2007)'
_computing_data_reduction 'SAINT (Bruker, 2007)'
_computing_molecular_graphics 'SHELXTL (Sheldrick, 2008)'
_computing_publication_material 'DIAMOND (Brandenburg, 2006)'
_computing_structure_refinement 'SHELXTL (Sheldrick, 2008)'
_computing_structure_solution 'SHELXTL (Sheldrick, 2008)'
_diffrn_ambient_temperature 150(2)
_diffrn_measured_fraction_theta_full 0.979
_diffrn_measured_fraction_theta_max 0.979
_diffrn_measurement_device_type 'Bruker SMART APEXII'
_diffrn_measurement_method \w
_diffrn_radiation_monochromator graphite
_diffrn_radiation_probe x-ray
_diffrn_radiation_type MoK\a
_diffrn_radiation_wavelength 0.71073
_diffrn_reflns_av_R_equivalents 0.0189
_diffrn_reflns_av_sigmaI/netI 0.0222
_diffrn_reflns_limit_h_max 6
_diffrn_reflns_limit_h_min -9
_diffrn_reflns_limit_k_max 12
_diffrn_reflns_limit_k_min -12
_diffrn_reflns_limit_l_max 12
_diffrn_reflns_limit_l_min -12
_diffrn_reflns_number 6554
_diffrn_reflns_theta_full 28.66
_diffrn_reflns_theta_max 28.66
_diffrn_reflns_theta_min 2.24
_diffrn_source 'fine-focus sealed tube'
_diffrn_standards_decay_% 0
_diffrn_standards_interval_count 0
_diffrn_standards_interval_time 0
_diffrn_standards_number 0
_exptl_absorpt_coefficient_mu 0.089
_exptl_absorpt_correction_T_max 0.9920
_exptl_absorpt_correction_T_min 0.9894
_exptl_absorpt_correction_type multi-scan
_exptl_absorpt_process_details 'SADABS (Sheldrick, 2003)'
_exptl_crystal_colour Colorless
_exptl_crystal_density_diffrn 1.393
_exptl_crystal_description Prism
_exptl_crystal_F_000 248
_exptl_crystal_size_max 0.12
_exptl_crystal_size_mid 0.10
_exptl_crystal_size_min 0.09
_refine_diff_density_max 0.279
_refine_diff_density_min -0.242
_refine_diff_density_rms 0.044
_refine_ls_extinction_method none
_refine_ls_goodness_of_fit_ref 1.038
_refine_ls_hydrogen_treatment constr
_refine_ls_matrix_type full
_refine_ls_number_parameters 164
_refine_ls_number_reflns 2849
_refine_ls_number_restraints 0
_refine_ls_restrained_S_all 1.038
_refine_ls_R_factor_all 0.0515
_refine_ls_R_factor_gt 0.0424
_refine_ls_shift/su_max 0.005
_refine_ls_shift/su_mean 0.000
_refine_ls_structure_factor_coef Fsqd
_refine_ls_weighting_details 'calc w=1/[\s^2^(Fo^2^)+(0.0530P)^2^+0.2022P] where P=(Fo^2^+2Fc^2^)/3'
_refine_ls_weighting_scheme calc
_refine_ls_wR_factor_gt 0.1076
_refine_ls_wR_factor_ref 0.1145
_reflns_number_gt 2399
_reflns_number_total 2849
_reflns_threshold_expression I>2\s
_cod_data_source_file jo3015837_si_002.cif
_cod_data_source_block dkn058
_cod_original_sg_symbol_Hall '-P 1  '
_cod_database_code 4027595

loop_
_symmetry_equiv_pos_as_xyz
'x, y, z'
'-x, -y, -z'

loop_
_atom_site_label
_atom_site_type_symbol
_atom_site_fract_x
_atom_site_fract_y
_atom_site_fract_z
_atom_site_U_iso_or_equiv
_atom_site_adp_type
_atom_site_occupancy
_atom_site_symmetry_multiplicity
_atom_site_calc_flag
_atom_site_refinement_flags
C9 C 0.08732(19) 0.37794(13) 0.26310(13) 0.0239(2) Uani 1 1 d .
H9 H 0.0702 0.4058 0.1658 0.029 Uiso 1 1 calc R
C10 C -0.03388(19) 0.28088(13) 0.36001(13) 0.0244(3) Uani 1 1 d .
H10 H -0.1359 0.2455 0.3289 0.029 Uiso 1 1 calc R
C7 C 0.13405(18) 0.69756(14) 0.06403(13) 0.0240(2) Uani 1 1 d .
H7 H 0.0172 0.6491 0.1080 0.029 Uiso 1 1 calc R
C11 C -0.00843(19) 0.23466(13) 0.50195(13) 0.0238(2) Uani 1 1 d .
C8 C 0.23453(18) 0.43484(13) 0.30813(13) 0.0222(2) Uani 1 1 d .
C1 C 0.36748(18) 0.53713(13) 0.21279(13) 0.0231(2) Uani 1 1 d .
C13 C 0.25992(19) 0.38714(14) 0.45114(13) 0.0256(3) Uani 1 1 d .
H13 H 0.3592 0.4243 0.4836 0.031 Uiso 1 1 calc R
C12 C 0.1433(2) 0.28719(14) 0.54537(13) 0.0262(3) Uani 1 1 d .
H12 H 0.1664 0.2539 0.6404 0.031 Uiso 1 1 calc R
C3 C 0.48940(18) 0.71908(14) 0.04398(13) 0.0245(3) Uani 1 1 d .
C14 C -0.1325(2) 0.12771(13) 0.60745(14) 0.0276(3) Uani 1 1 d .
C6 C 0.1242(2) 0.81576(14) -0.04013(14) 0.0274(3) Uani 1 1 d .
H6 H -0.0011 0.8508 -0.0686 0.033 Uiso 1 1 calc R
C4 C 0.4787(2) 0.84063(15) -0.06613(14) 0.0289(3) Uani 1 1 d .
H4 H 0.5955 0.8889 -0.1110 0.035 Uiso 1 1 calc R
C2 C 0.56850(19) 0.54776(15) 0.20773(14) 0.0278(3) Uani 1 1 d .
H2 H 0.6457 0.4847 0.2694 0.033 Uiso 1 1 calc R
C5 C 0.2986(2) 0.88801(15) -0.10735(14) 0.0308(3) Uani 1 1 d .
H5 H 0.2898 0.9697 -0.1814 0.037 Uiso 1 1 calc R
N1 N 0.31610(15) 0.64849(11) 0.10541(11) 0.0217(2) Uani 1 1 d .
N2 N 0.64462(16) 0.65767(13) 0.10542(12) 0.0296(3) Uani 1 1 d .
O1 O -0.07427(18) 0.06205(11) 0.71435(11) 0.0391(3) Uani 1 1 d .
C15 C -0.3309(2) 0.10282(18) 0.58146(18) 0.0408(4) Uani 1 1 d .
H15A H -0.3713 0.0103 0.6392 0.061 Uiso 1 1 calc R
H15B H -0.3124 0.0961 0.4767 0.061 Uiso 1 1 calc R
H15C H -0.4383 0.1858 0.6116 0.061 Uiso 1 1 calc R

loop_
_atom_site_aniso_label
_atom_site_aniso_U_11
_atom_site_aniso_U_22
_atom_site_aniso_U_33
_atom_site_aniso_U_23
_atom_site_aniso_U_13
_atom_site_aniso_U_12
C9 0.0246(6) 0.0271(6) 0.0216(5) -0.0009(4) -0.0090(4) -0.0050(5)
C10 0.0237(6) 0.0250(6) 0.0262(6) -0.0024(4) -0.0090(5) -0.0047(5)
C7 0.0182(5) 0.0309(6) 0.0247(6) -0.0032(5) -0.0075(4) -0.0051(4)
C11 0.0238(6) 0.0218(5) 0.0242(6) -0.0015(4) -0.0059(4) -0.0007(4)
C8 0.0193(5) 0.0238(5) 0.0230(5) -0.0030(4) -0.0057(4) -0.0011(4)
C1 0.0213(6) 0.0270(6) 0.0223(5) -0.0023(4) -0.0077(4) -0.0039(4)
C13 0.0246(6) 0.0291(6) 0.0259(6) -0.0030(5) -0.0108(5) -0.0043(5)
C12 0.0284(6) 0.0282(6) 0.0224(6) -0.0012(4) -0.0101(5) -0.0010(5)
C3 0.0192(5) 0.0303(6) 0.0257(6) -0.0049(5) -0.0046(4) -0.0075(5)
C14 0.0305(7) 0.0235(6) 0.0262(6) -0.0014(5) -0.0044(5) -0.0029(5)
C6 0.0244(6) 0.0319(6) 0.0276(6) -0.0022(5) -0.0104(5) -0.0036(5)
C4 0.0259(6) 0.0320(6) 0.0290(6) -0.0011(5) -0.0044(5) -0.0105(5)
C2 0.0211(6) 0.0341(6) 0.0294(6) -0.0016(5) -0.0096(5) -0.0044(5)
C5 0.0324(7) 0.0304(6) 0.0289(6) 0.0030(5) -0.0086(5) -0.0073(5)
N1 0.0180(5) 0.0266(5) 0.0218(5) -0.0029(4) -0.0056(4) -0.0055(4)
N2 0.0211(5) 0.0375(6) 0.0322(6) -0.0015(5) -0.0086(4) -0.0085(4)
O1 0.0542(7) 0.0344(5) 0.0307(5) 0.0073(4) -0.0161(5) -0.0127(5)
C15 0.0285(7) 0.0430(8) 0.0469(8) 0.0121(7) -0.0087(6) -0.0109(6)

loop_
_atom_type_symbol
_atom_type_description
_atom_type_scat_dispersion_real
_atom_type_scat_dispersion_imag
_atom_type_scat_source
C C 0.0033 0.0016 'International Tables Vol C Tables 4.2.6.8 and 6.1.1.4'
H H 0.0000 0.0000 'International Tables Vol C Tables 4.2.6.8 and 6.1.1.4'
N N 0.0061 0.0033 'International Tables Vol C Tables 4.2.6.8 and 6.1.1.4'
O O 0.0106 0.0060 'International Tables Vol C Tables 4.2.6.8 and 6.1.1.4'

loop_
_geom_angle_atom_site_label_1
_geom_angle_atom_site_label_2
_geom_angle_atom_site_label_3
_geom_angle
C10 C9 C8 120.33(11)
C10 C9 H9 119.8
C8 C9 H9 119.8
C9 C10 C11 121.16(11)
C9 C10 H10 119.4
C11 C10 H10 119.4
C6 C7 N1 119.08(11)
C6 C7 H7 120.5
N1 C7 H7 120.5
C10 C11 C12 118.59(11)
C10 C11 C14 122.49(11)
C12 C11 C14 118.89(11)
C9 C8 C13 118.13(11)
C9 C8 C1 123.52(10)
C13 C8 C1 118.31(10)
C2 C1 N1 104.23(10)
C2 C1 C8 128.98(11)
N1 C1 C8 126.79(10)
C12 C13 C8 121.23(11)
C12 C13 H13 119.4
C8 C13 H13 119.4
C13 C12 C11 120.49(11)
C13 C12 H12 119.8
C11 C12 H12 119.8
N2 C3 N1 111.33(11)
N2 C3 C4 129.70(11)
N1 C3 C4 118.96(11)
O1 C14 C11 120.33(12)
O1 C14 C15 120.26(12)
C11 C14 C15 119.41(11)
C7 C6 C5 120.86(12)
C7 C6 H6 119.6
C5 C6 H6 119.6
C5 C4 C3 119.18(11)
C5 C4 H4 120.4
C3 C4 H4 120.4
N2 C2 C1 113.10(11)
N2 C2 H2 123.4
C1 C2 H2 123.4
C4 C5 C6 120.32(12)
C4 C5 H5 119.8
C6 C5 H5 119.8
C7 N1 C1 131.60(10)
C7 N1 C3 121.57(10)
C1 N1 C3 106.70(10)
C3 N2 C2 104.63(10)
C14 C15 H15A 109.5
C14 C15 H15B 109.5
H15A C15 H15B 109.5
C14 C15 H15C 109.5
H15A C15 H15C 109.5
H15B C15 H15C 109.5

loop_
_geom_bond_atom_site_label_1
_geom_bond_atom_site_label_2
_geom_bond_distance
C9 C10 1.3901(16)
C9 C8 1.4010(16)
C9 H9 0.9500
C10 C11 1.3933(16)
C10 H10 0.9500
C7 C6 1.3547(17)
C7 N1 1.3785(15)
C7 H7 0.9500
C11 C12 1.3975(17)
C11 C14 1.4930(16)
C8 C13 1.4046(16)
C8 C1 1.4606(16)
C1 C2 1.3805(17)
C1 N1 1.3934(14)
C13 C12 1.3811(17)
C13 H13 0.9500
C12 H12 0.9500
C3 N2 1.3371(16)
C3 N1 1.3979(15)
C3 C4 1.4110(17)
C14 O1 1.2186(15)
C14 C15 1.5019(19)
C6 C5 1.4200(18)
C6 H6 0.9500
C4 C5 1.3640(18)
C4 H4 0.9500
C2 N2 1.3598(17)
C2 H2 0.9500
C5 H5 0.9500
C15 H15A 0.9800
C15 H15B 0.9800
C15 H15C 0.9800

loop_
_cod_related_entry_id
_cod_related_entry_database
_cod_related_entry_code
1 ChemSpider 29357768
